data_7204974
loop_
_publ_author_name
'Linder, Michael R.'
'Frey, Wolfgang U.'
'Podlech, Joachim'

_publ_contact_author ' Joachim Podlech'
_publ_section_title
;
 Diazoketones as precursors in \^I&#x00B2;-lactam synthesis. New
 insights into the mechanism of the photochemically induced Staudinger
 reaction
;
_journal_issue 20
_journal_name_full 'Journal of the Chemical Society, Perkin Transactions 1'
_journal_page_first 2566
_journal_paper_doi 10.1039/b105748k
_journal_year 2001
_chemical_formula_sum 'C27 H28 N2 O4'
_chemical_formula_weight 444.51
_chemical_melting_point 375.5(5)
_chemical_name_systematic
; 
(3S,4R,1'S)-1-Benzyl-3-[1-(benzyloxycarbonylamino)ethyl]-4-
(4-methoxyphenyl)-azetidin-2-one

;
_space_group_IT_number 19
_symmetry_cell_setting orthorhombic
_symmetry_space_group_name_Hall 'P 2ac 2ab'
_symmetry_space_group_name_H-M 'P 21 21 21'
_atom_sites_solution_hydrogens geom
_atom_sites_solution_primary direct
_atom_sites_solution_secondary difmap
_audit_creation_method SHELXL
_cell_angle_alpha 90.00
_cell_angle_beta 90.00
_cell_angle_gamma 90.00
_cell_formula_units_Z 4
_cell_length_a 9.5340(10)
_cell_length_b 9.689(2)
_cell_length_c 26.056(4)
_cell_measurement_reflns_used 26
_cell_measurement_temperature 293(2)
_cell_measurement_theta_max 13
_cell_measurement_theta_min 10
_cell_volume 2406.9(7)
_computing_cell_refinement 'Siemens P3/V Data Collection System'
_computing_data_collection 'Siemens P3/V Data Collection System'
_computing_data_reduction 'SHELXTL plus - XDISK'
_computing_molecular_graphics 'SHELXTL - XP'
_computing_structure_refinement 'SHELXL-93 (Sheldrick, 1993)'
_computing_structure_solution 'SHELXS-86 (Sheldrick, 1990)'
_diffrn_ambient_temperature 293(2)
_diffrn_measurement_device 'Nicolet P3'
_diffrn_measurement_method 'Wyckoff - Scan'
_diffrn_radiation_monochromator graphite
_diffrn_radiation_source 'fine-focus sealed tube'
_diffrn_radiation_type MoK\a
_diffrn_radiation_wavelength 0.71073
_diffrn_reflns_av_R_equivalents 0.0000
_diffrn_reflns_av_sigmaI/netI 0.0757
_diffrn_reflns_limit_h_max 11
_diffrn_reflns_limit_h_min 0
_diffrn_reflns_limit_k_max 11
_diffrn_reflns_limit_k_min 0
_diffrn_reflns_limit_l_max 32
_diffrn_reflns_limit_l_min 0
_diffrn_reflns_number 2438
_diffrn_reflns_theta_max 25.00
_diffrn_reflns_theta_min 1.56
_diffrn_standards_interval_count 50
_diffrn_standards_number 3
_exptl_absorpt_coefficient_mu 0.083
_exptl_absorpt_correction_type none
_exptl_crystal_colour colourless
_exptl_crystal_density_diffrn 1.227
_exptl_crystal_description block
_exptl_crystal_F_000 944
_exptl_crystal_size_max 0.4
_exptl_crystal_size_mid 0.4
_exptl_crystal_size_min 0.2
_refine_diff_density_max 0.144
_refine_diff_density_min -0.145
_refine_diff_density_rms 0.033
_refine_ls_abs_structure_details 'Flack H D (1983), Acta Cryst. A39, 876-881'
_refine_ls_abs_structure_Flack -1.49(249)
_refine_ls_extinction_coef 0.0370(18)
_refine_ls_extinction_expression Fc^*^=kFc[1+0.001xFc^2^\l^3^/sin(2\q)]^-1/4^
_refine_ls_extinction_method SHELXL
_refine_ls_goodness_of_fit_all 1.092
_refine_ls_goodness_of_fit_obs 1.261
_refine_ls_matrix_type full
_refine_ls_number_parameters 299
_refine_ls_number_reflns 2090
_refine_ls_number_restraints 0
_refine_ls_restrained_S_all 1.164
_refine_ls_restrained_S_obs 1.261
_refine_ls_R_factor_all 0.1281
_refine_ls_R_factor_obs 0.0552
_refine_ls_shift/esd_max 0.000
_refine_ls_shift/esd_mean 0.000
_refine_ls_structure_factor_coef Fsqd
_refine_ls_weighting_details 'w=1/[\s^2^(Fo^2^)+(0.0340P)^2^+0.0122P] where P=(Fo^2^+2Fc^2^)/3'
_refine_ls_weighting_scheme calc
_refine_ls_wR_factor_all 0.1111
_refine_ls_wR_factor_obs 0.0847
_reflns_number_observed 1352
_reflns_number_total 2438
_reflns_observed_criterion >2sigma(I)
_cod_data_source_file b105748k.txt
_cod_data_source_block s536rm
_cod_depositor_comments
;
The following automatic conversions were performed:

'_chemical_melting_point' value '375 - 376 K' was changed to
'375.5(5)' - the average value was taken and precision was estimated.

Automatic conversion script
Id: cif_fix_values 1569 2011-02-09 13:29:24Z adriana 

The following automatic conversions were performed:

'_refine_ls_weighting_scheme' value 'calc
w=1/[\s^2^(Fo^2^)+(0.0340P)^2^+0.0122P] where P=(Fo^2^+2Fc^2^)/3' was
changed to 'calc'. New tag '_refine_ls_weighting_details' was
created. The value of the new tag was set to
'w=1/[\s^2^(Fo^2^)+(0.0340P)^2^+0.0122P] where P=(Fo^2^+2Fc^2^)/3'.

Automatic conversion script
Id: cif_fix_values 3143 2015-03-26 13:38:13Z robertas 
;
_cod_original_sg_symbol_H-M p2(1)2(1)2(1)
_cod_database_code 7204974

loop_
_symmetry_equiv_pos_as_xyz
'x, y, z'
'-x+1/2, -y, z+1/2'
'-x, y+1/2, -z+1/2'
'x+1/2, -y+1/2, -z'

loop_
_atom_site_aniso_label
_atom_site_aniso_U_11
_atom_site_aniso_U_22
_atom_site_aniso_U_33
_atom_site_aniso_U_23
_atom_site_aniso_U_13
_atom_site_aniso_U_12
N1 0.055(3) 0.054(2) 0.080(3) -0.002(2) -0.016(2) 0.015(2)
O1 0.084(3) 0.047(2) 0.097(3) -0.016(2) 0.008(2) -0.001(2)
C1 0.062(3) 0.043(3) 0.067(3) -0.003(3) -0.001(3) -0.011(3)
O2 0.044(2) 0.050(2) 0.070(2) -0.011(2) -0.005(2) -0.008(2)
N2 0.039(2) 0.041(2) 0.068(3) -0.009(2) -0.007(2) -0.008(2)
C2 0.045(3) 0.042(3) 0.060(3) -0.002(3) 0.001(3) -0.008(3)
O3 0.048(2) 0.049(2) 0.077(2) -0.009(2) -0.013(2) 0.010(2)
C3 0.062(3) 0.037(3) 0.069(3) 0.002(3) -0.007(3) -0.004(3)
C4 0.047(3) 0.038(3) 0.056(3) -0.007(2) 0.000(3) -0.006(2)
O4 0.103(3) 0.117(3) 0.060(2) 0.000(3) 0.017(2) -0.016(3)
C5 0.073(3) 0.068(4) 0.063(3) -0.018(3) -0.009(3) -0.009(3)
C6 0.042(3) 0.056(3) 0.054(3) 0.007(3) -0.005(3) -0.006(3)
C7 0.067(3) 0.039(3) 0.081(4) -0.003(3) -0.005(3) -0.001(3)
C8 0.056(3) 0.038(3) 0.074(4) -0.007(3) 0.000(3) -0.003(3)
C9 0.061(4) 0.063(4) 0.104(5) -0.004(4) 0.013(4) 0.003(3)
C10 0.110(6) 0.071(4) 0.098(5) -0.010(4) 0.045(5) -0.009(4)
C11 0.129(6) 0.086(5) 0.077(4) -0.022(4) 0.008(5) -0.016(6)
C12 0.090(5) 0.122(5) 0.082(4) -0.012(5) -0.008(4) -0.023(5)
C13 0.062(4) 0.084(4) 0.077(4) -0.014(4) 0.006(3) -0.019(4)
C14 0.076(4) 0.064(4) 0.116(5) 0.010(4) -0.027(4) 0.002(4)
C15 0.044(3) 0.072(4) 0.059(3) 0.005(3) -0.010(3) 0.006(3)
C16 0.079(4) 0.092(4) 0.070(4) -0.012(4) 0.002(3) 0.006(4)
C17 0.124(6) 0.089(5) 0.119(6) -0.017(5) -0.057(5) -0.007(6)
C18 0.086(6) 0.115(7) 0.189(10) 0.059(7) -0.069(7) -0.022(7)
C19 0.058(4) 0.176(9) 0.122(7) 0.063(6) -0.006(5) 0.000(7)
C20 0.063(4) 0.133(6) 0.073(4) 0.005(4) -0.011(4) 0.020(5)
C21 0.063(3) 0.045(3) 0.051(3) 0.004(3) -0.003(3) -0.002(3)
C22 0.098(4) 0.050(3) 0.081(4) 0.002(3) 0.016(4) -0.014(3)
C23 0.104(5) 0.060(4) 0.078(4) 0.011(4) 0.007(4) -0.022(4)
C24 0.072(4) 0.072(4) 0.050(3) 0.004(3) -0.009(3) -0.008(4)
C25 0.081(4) 0.058(4) 0.063(4) -0.004(3) -0.001(3) 0.001(3)
C26 0.071(4) 0.046(3) 0.061(3) 0.003(3) -0.004(3) -0.006(3)
C27 0.103(5) 0.150(6) 0.087(4) -0.031(5) 0.030(4) -0.020(5)

loop_
_atom_site_label
_atom_site_type_symbol
_atom_site_fract_x
_atom_site_fract_y
_atom_site_fract_z
_atom_site_U_iso_or_equiv
_atom_site_thermal_displace_type
_atom_site_occupancy
_atom_site_calc_flag
_atom_site_refinement_flags
_atom_site_disorder_group
N1 N 0.4285(4) 0.5990(4) 0.9186(2) 0.0628(11) Uani 1 d . .
O1 O 0.4354(4) 0.7334(3) 0.99304(14) 0.0757(11) Uani 1 d . .
C1 C 0.4751(5) 0.6432(5) 0.9646(2) 0.0574(13) Uani 1 d . .
O2 O 0.4963(3) 0.1746(3) 0.97460(10) 0.0547(9) Uani 1 d . .
N2 N 0.6774(4) 0.3131(4) 0.99840(13) 0.0496(10) Uani 1 d . .
H2 H 0.7667(4) 0.3171(4) 1.00263(13) 0.060 Uiso 1 calc R .
C2 C 0.5909(5) 0.5334(4) 0.9648(2) 0.0489(12) Uani 1 d . .
H2A H 0.6835(5) 0.5746(4) 0.9591(2) 0.059 Uiso 1 calc R .
O3 O 0.7211(3) 0.1001(3) 0.97204(11) 0.0578(9) Uani 1 d . .
C3 C 0.5245(5) 0.4814(5) 0.9132(2) 0.0559(13) Uani 1 d . .
H3 H 0.4750(5) 0.3938(5) 0.9182(2) 0.067 Uiso 1 calc R .
C4 C 0.5925(5) 0.4348(4) 1.0099(2) 0.0471(12) Uani 1 d . .
H4 H 0.4961(5) 0.4047(4) 1.0166(2) 0.057 Uiso 1 calc R .
O4 O 0.8636(4) 0.4712(5) 0.73498(13) 0.0933(12) Uani 1 d . .
C5 C 0.6480(5) 0.5069(5) 1.0578(2) 0.0682(15) Uani 1 d . .
H5A H 0.6483(5) 0.4432(5) 1.0860(2) 0.102 Uiso 1 calc R .
H5B H 0.5888(5) 0.5840(5) 1.0659(2) 0.102 Uiso 1 calc R .
H5C H 0.7417(5) 0.5389(5) 1.0515(2) 0.102 Uiso 1 calc R .
C6 C 0.6201(5) 0.1958(5) 0.9815(2) 0.0504(12) Uani 1 d . .
C7 C 0.6716(5) -0.0313(5) 0.9519(2) 0.0624(14) Uani 1 d . .
H7A H 0.5849(5) -0.0565(5) 0.9689(2) 0.075 Uiso 1 calc R .
H7B H 0.7405(5) -0.1024(5) 0.9592(2) 0.075 Uiso 1 calc R .
C8 C 0.6473(5) -0.0250(5) 0.8952(2) 0.0557(13) Uani 1 d . .
C9 C 0.7577(6) -0.0252(6) 0.8610(2) 0.076(2) Uani 1 d . .
H9 H 0.8496(6) -0.0283(6) 0.8729(2) 0.091 Uiso 1 calc R .
C10 C 0.7309(8) -0.0206(6) 0.8078(3) 0.093(2) Uani 1 d . .
H10 H 0.8047(8) -0.0202(6) 0.7844(3) 0.111 Uiso 1 calc R .
C11 C 0.5967(9) -0.0167(6) 0.7912(2) 0.097(2) Uani 1 d . .
H11 H 0.5795(9) -0.0160(6) 0.7560(2) 0.117 Uiso 1 calc R .
C12 C 0.4862(7) -0.0138(7) 0.8240(2) 0.098(2) Uani 1 d . .
H12 H 0.3947(7) -0.0083(7) 0.8118(2) 0.118 Uiso 1 calc R .
C13 C 0.5139(5) -0.0194(6) 0.8761(2) 0.075(2) Uani 1 d . .
H13 H 0.4389(5) -0.0193(6) 0.8989(2) 0.089 Uiso 1 calc R .
C14 C 0.3117(6) 0.6399(5) 0.8859(2) 0.086(2) Uani 1 d . .
H14A H 0.3477(6) 0.6653(5) 0.8524(2) 0.103 Uiso 1 calc R .
H14B H 0.2670(6) 0.7207(5) 0.9006(2) 0.103 Uiso 1 calc R .
C15 C 0.2041(5) 0.5283(6) 0.8795(2) 0.0584(13) Uani 1 d . .
C16 C 0.2281(6) 0.4206(7) 0.8465(2) 0.080(2) Uani 1 d . .
H16 H 0.3091(6) 0.4200(7) 0.8266(2) 0.096 Uiso 1 calc R .
C17 C 0.1342(9) 0.3133(8) 0.8425(3) 0.111(2) Uani 1 d . .
H17 H 0.1526(9) 0.2396(8) 0.8206(3) 0.133 Uiso 1 calc R .
C18 C 0.0161(10) 0.3162(10) 0.8703(4) 0.130(4) Uani 1 d . .
H18 H -0.0474(10) 0.2437(10) 0.8677(4) 0.156 Uiso 1 calc R .
C19 C -0.0123(8) 0.4233(11) 0.9021(3) 0.119(3) Uani 1 d . .
H19 H -0.0962(8) 0.4256(11) 0.9204(3) 0.142 Uiso 1 calc R .
C20 C 0.0833(7) 0.5285(8) 0.9074(2) 0.090(2) Uani 1 d . .
H20 H 0.0654(7) 0.6002(8) 0.9302(2) 0.108 Uiso 1 calc R .
C21 C 0.6104(5) 0.4784(5) 0.8655(2) 0.0530(12) Uani 1 d . .
C22 C 0.6734(6) 0.5965(5) 0.8455(2) 0.076(2) Uani 1 d . .
H22 H 0.6593(6) 0.6809(5) 0.8617(2) 0.091 Uiso 1 calc R .
C23 C 0.7562(6) 0.5907(6) 0.8022(2) 0.081(2) Uani 1 d . .
H23 H 0.7975(6) 0.6708(6) 0.7896(2) 0.097 Uiso 1 calc R .
C24 C 0.7781(5) 0.4667(6) 0.7773(2) 0.0647(14) Uani 1 d . .
C25 C 0.7164(6) 0.3496(5) 0.7962(2) 0.067(2) Uani 1 d . .
H25 H 0.7304(6) 0.2654(5) 0.7798(2) 0.081 Uiso 1 calc R .
C26 C 0.6329(5) 0.3564(5) 0.8399(2) 0.0595(15) Uani 1 d . .
H26 H 0.5911(5) 0.2761(5) 0.8520(2) 0.071 Uiso 1 calc R .
C27 C 0.8961(7) 0.3439(7) 0.7111(2) 0.113(2) Uani 1 d . .
H27A H 0.9561(7) 0.3601(7) 0.6821(2) 0.170 Uiso 1 calc R .
H27B H 0.8111(7) 0.3003(7) 0.6997(2) 0.170 Uiso 1 calc R .
H27C H 0.9430(7) 0.2848(7) 0.7351(2) 0.170 Uiso 1 calc R .

loop_
_atom_type_symbol
_atom_type_description
_atom_type_scat_dispersion_real
_atom_type_scat_dispersion_imag
_atom_type_scat_source
C C 0.0033 0.0016 'International Tables Vol C Tables 4.2.6.8 and 6.1.1.4'
H H 0.0000 0.0000 'International Tables Vol C Tables 4.2.6.8 and 6.1.1.4'
N N 0.0061 0.0033 'International Tables Vol C Tables 4.2.6.8 and 6.1.1.4'
O O 0.0106 0.0060 'International Tables Vol C Tables 4.2.6.8 and 6.1.1.4'

loop_
_geom_angle_atom_site_label_1
_geom_angle_atom_site_label_2
_geom_angle_atom_site_label_3
_geom_angle
_geom_angle_site_symmetry_1
_geom_angle_site_symmetry_3
_geom_angle_publ_flag
C1 N1 C14 133.2(4) . . ?
C1 N1 C3 97.3(4) . . ?
C14 N1 C3 129.2(4) . . ?
O1 C1 N1 132.3(5) . . ?
O1 C1 C2 136.5(5) . . ?
N1 C1 C2 91.1(4) . . ?
C6 N2 C4 121.9(4) . . ?
C6 N2 H2 119.1(3) . . ?
C4 N2 H2 119.1(2) . . ?
C4 C2 C1 116.6(4) . . ?
C4 C2 C3 117.8(3) . . ?
C1 C2 C3 85.9(3) . . ?
C4 C2 H2A 111.4(2) . . ?
C1 C2 H2A 111.4(2) . . ?
C3 C2 H2A 111.4(2) . . ?
C6 O3 C7 115.6(4) . . ?
N1 C3 C21 116.0(4) . . ?
N1 C3 C2 85.5(3) . . ?
C21 C3 C2 120.0(4) . . ?
N1 C3 H3 111.0(2) . . ?
C21 C3 H3 111.0(3) . . ?
C2 C3 H3 111.0(2) . . ?
N2 C4 C2 110.8(4) . . ?
N2 C4 C5 110.3(4) . . ?
C2 C4 C5 110.4(3) . . ?
N2 C4 H4 108.4(2) . . ?
C2 C4 H4 108.4(2) . . ?
C5 C4 H4 108.4(2) . . ?
C24 O4 C27 117.1(5) . . ?
C4 C5 H5A 109.5(2) . . ?
C4 C5 H5B 109.5(2) . . ?
H5A C5 H5B 109.5 . . ?
C4 C5 H5C 109.5(2) . . ?
H5A C5 H5C 109.5 . . ?
H5B C5 H5C 109.5 . . ?
O2 C6 N2 126.2(5) . . ?
O2 C6 O3 123.3(5) . . ?
N2 C6 O3 110.5(4) . . ?
O3 C7 C8 111.8(4) . . ?
O3 C7 H7A 109.3(2) . . ?
C8 C7 H7A 109.3(3) . . ?
O3 C7 H7B 109.3(2) . . ?
C8 C7 H7B 109.3(3) . . ?
H7A C7 H7B 107.9 . . ?
C13 C8 C9 118.3(5) . . ?
C13 C8 C7 120.4(5) . . ?
C9 C8 C7 121.3(5) . . ?
C8 C9 C10 119.8(5) . . ?
C8 C9 H9 120.1(3) . . ?
C10 C9 H9 120.1(4) . . ?
C11 C10 C9 119.1(6) . . ?
C11 C10 H10 120.4(4) . . ?
C9 C10 H10 120.4(4) . . ?
C10 C11 C12 122.3(6) . . ?
C10 C11 H11 118.8(4) . . ?
C12 C11 H11 118.8(4) . . ?
C11 C12 C13 118.0(6) . . ?
C11 C12 H12 121.0(4) . . ?
C13 C12 H12 121.0(4) . . ?
C8 C13 C12 122.4(5) . . ?
C8 C13 H13 118.8(3) . . ?
C12 C13 H13 118.8(4) . . ?
N1 C14 C15 113.1(4) . . ?
N1 C14 H14A 109.0(3) . . ?
C15 C14 H14A 109.0(3) . . ?
N1 C14 H14B 109.0(3) . . ?
C15 C14 H14B 109.0(3) . . ?
H14A C14 H14B 107.8 . . ?
C20 C15 C16 118.5(6) . . ?
C20 C15 C14 121.2(6) . . ?
C16 C15 C14 120.2(5) . . ?
C15 C16 C17 121.0(6) . . ?
C15 C16 H16 119.5(4) . . ?
C17 C16 H16 119.5(5) . . ?
C18 C17 C16 119.3(8) . . ?
C18 C17 H17 120.3(6) . . ?
C16 C17 H17 120.3(5) . . ?
C17 C18 C19 121.0(10) . . ?
C17 C18 H18 119.5(6) . . ?
C19 C18 H18 119.5(6) . . ?
C18 C19 C20 119.7(8) . . ?
C18 C19 H19 120.1(6) . . ?
C20 C19 H19 120.1(5) . . ?
C15 C20 C19 120.4(7) . . ?
C15 C20 H20 119.8(4) . . ?
C19 C20 H20 119.8(5) . . ?
C26 C21 C22 117.2(4) . . ?
C26 C21 C3 120.6(4) . . ?
C22 C21 C3 122.2(4) . . ?
C23 C22 C21 121.3(5) . . ?
C23 C22 H22 119.4(3) . . ?
C21 C22 H22 119.4(3) . . ?
C22 C23 C24 120.5(5) . . ?
C22 C23 H23 119.8(3) . . ?
C24 C23 H23 119.8(3) . . ?
C25 C24 O4 124.7(5) . . ?
C25 C24 C23 119.2(5) . . ?
O4 C24 C23 116.1(5) . . ?
C24 C25 C26 120.0(5) . . ?
C24 C25 H25 120.0(3) . . ?
C26 C25 H25 120.0(3) . . ?
C21 C26 C25 121.9(5) . . ?
C21 C26 H26 119.0(3) . . ?
C25 C26 H26 119.0(3) . . ?
O4 C27 H27A 109.5(3) . . ?
O4 C27 H27B 109.5(3) . . ?
H27A C27 H27B 109.5 . . ?
O4 C27 H27C 109.5(3) . . ?
H27A C27 H27C 109.5 . . ?
H27B C27 H27C 109.5 . . ?

loop_
_geom_bond_atom_site_label_1
_geom_bond_atom_site_label_2
_geom_bond_distance
_geom_bond_site_symmetry_2
_geom_bond_publ_flag
N1 C1 1.347(6) . ?
N1 C14 1.457(6) . ?
N1 C3 1.468(6) . ?
O1 C1 1.207(5) . ?
C1 C2 1.534(6) . ?
O2 C6 1.211(5) . ?
N2 C6 1.336(5) . ?
N2 C4 1.461(5) . ?
N2 H2 0.86 . ?
C2 C4 1.515(5) . ?
C2 C3 1.568(5) . ?
C2 H2A 0.98 . ?
O3 C6 1.359(5) . ?
O3 C7 1.456(5) . ?
C3 C21 1.488(6) . ?
C3 H3 0.98 . ?
C4 C5 1.523(5) . ?
C4 H4 0.98 . ?
O4 C24 1.372(6) . ?
O4 C27 1.417(6) . ?
C5 H5A 0.96 . ?
C5 H5B 0.96 . ?
C5 H5C 0.96 . ?
C7 C8 1.496(6) . ?
C7 H7A 0.97 . ?
C7 H7B 0.97 . ?
C8 C13 1.367(6) . ?
C8 C9 1.380(6) . ?
C9 C10 1.411(7) . ?
C9 H9 0.93 . ?
C10 C11 1.351(8) . ?
C10 H10 0.93 . ?
C11 C12 1.357(8) . ?
C11 H11 0.93 . ?
C12 C13 1.384(7) . ?
C12 H12 0.93 . ?
C13 H13 0.93 . ?
C14 C15 1.501(6) . ?
C14 H14A 0.97 . ?
C14 H14B 0.97 . ?
C15 C20 1.362(7) . ?
C15 C16 1.371(6) . ?
C16 C17 1.376(8) . ?
C16 H16 0.93 . ?
C17 C18 1.340(10) . ?
C17 H17 0.93 . ?
C18 C19 1.357(11) . ?
C18 H18 0.93 . ?
C19 C20 1.374(9) . ?
C19 H19 0.93 . ?
C20 H20 0.93 . ?
C21 C26 1.375(6) . ?
C21 C22 1.393(6) . ?
C22 C23 1.380(7) . ?
C22 H22 0.93 . ?
C23 C24 1.380(6) . ?
C23 H23 0.93 . ?
C24 C25 1.370(6) . ?
C25 C26 1.390(6) . ?
C25 H25 0.93 . ?
C26 H26 0.93 . ?
C27 H27A 0.96 . ?
C27 H27B 0.96 . ?
C27 H27C 0.96 . ?

loop_
_geom_torsion_atom_site_label_1
_geom_torsion_atom_site_label_2
_geom_torsion_atom_site_label_3
_geom_torsion_atom_site_label_4
_geom_torsion
_geom_torsion_site_symmetry_1
_geom_torsion_site_symmetry_2
_geom_torsion_site_symmetry_3
_geom_torsion_site_symmetry_4
_geom_torsion_publ_flag
C14 N1 C1 O1 -1.5(9) . . . . ?
C3 N1 C1 O1 -175.2(5) . . . . ?
C14 N1 C1 C2 177.6(5) . . . . ?
C3 N1 C1 C2 3.9(3) . . . . ?
O1 C1 C2 C4 56.2(7) . . . . ?
N1 C1 C2 C4 -122.8(4) . . . . ?
O1 C1 C2 C3 175.4(6) . . . . ?
N1 C1 C2 C3 -3.6(3) . . . . ?
C1 N1 C3 C21 -125.0(4) . . . . ?
C14 N1 C3 C21 60.9(6) . . . . ?
C1 N1 C3 C2 -3.8(3) . . . . ?
C14 N1 C3 C2 -177.9(5) . . . . ?
C4 C2 C3 N1 121.3(4) . . . . ?
C1 C2 C3 N1 3.3(3) . . . . ?
C4 C2 C3 C21 -121.2(4) . . . . ?
C1 C2 C3 C21 120.8(4) . . . . ?
C6 N2 C4 C2 -96.4(5) . . . . ?
C6 N2 C4 C5 141.0(4) . . . . ?
C1 C2 C4 N2 162.9(4) . . . . ?
C3 C2 C4 N2 62.9(5) . . . . ?
C1 C2 C4 C5 -74.7(5) . . . . ?
C3 C2 C4 C5 -174.7(4) . . . . ?
C4 N2 C6 O2 -1.3(7) . . . . ?
C4 N2 C6 O3 178.0(3) . . . . ?
C7 O3 C6 O2 1.1(6) . . . . ?
C7 O3 C6 N2 -178.2(3) . . . . ?
C6 O3 C7 C8 81.8(5) . . . . ?
O3 C7 C8 C13 -105.2(6) . . . . ?
O3 C7 C8 C9 75.0(6) . . . . ?
C13 C8 C9 C10 -0.4(8) . . . . ?
C7 C8 C9 C10 179.4(5) . . . . ?
C8 C9 C10 C11 -0.3(10) . . . . ?
C9 C10 C11 C12 1.6(11) . . . . ?
C10 C11 C12 C13 -2.0(10) . . . . ?
C9 C8 C13 C12 0.0(9) . . . . ?
C7 C8 C13 C12 -179.8(5) . . . . ?
C11 C12 C13 C8 1.2(10) . . . . ?
C1 N1 C14 C15 -115.2(6) . . . . ?
C3 N1 C14 C15 56.8(7) . . . . ?
N1 C14 C15 C20 99.6(6) . . . . ?
N1 C14 C15 C16 -77.9(6) . . . . ?
C20 C15 C16 C17 -1.5(8) . . . . ?
C14 C15 C16 C17 176.2(5) . . . . ?
C15 C16 C17 C18 1.6(10) . . . . ?
C16 C17 C18 C19 0.2(11) . . . . ?
C17 C18 C19 C20 -2.2(12) . . . . ?
C16 C15 C20 C19 -0.5(8) . . . . ?
C14 C15 C20 C19 -178.1(5) . . . . ?
C18 C19 C20 C15 2.3(10) . . . . ?
N1 C3 C21 C26 -139.4(5) . . . . ?
C2 C3 C21 C26 120.2(5) . . . . ?
N1 C3 C21 C22 41.9(6) . . . . ?
C2 C3 C21 C22 -58.5(6) . . . . ?
C26 C21 C22 C23 -0.8(8) . . . . ?
C3 C21 C22 C23 177.9(5) . . . . ?
C21 C22 C23 C24 0.3(8) . . . . ?
C27 O4 C24 C25 -3.7(7) . . . . ?
C27 O4 C24 C23 175.4(5) . . . . ?
C22 C23 C24 C25 0.1(8) . . . . ?
C22 C23 C24 O4 -179.1(5) . . . . ?
O4 C24 C25 C26 179.1(4) . . . . ?
C23 C24 C25 C26 0.1(7) . . . . ?
C22 C21 C26 C25 0.9(7) . . . . ?
C3 C21 C26 C25 -177.8(4) . . . . ?
C24 C25 C26 C21 -0.6(7) . . . . ?

loop_
_cod_related_entry_id
_cod_related_entry_database
_cod_related_entry_code
1 ChemSpider 9212794
